data_4345987
loop_
_publ_author_name
'Yuan, Fei'
'An, Ran'
'Hu, Huai-Ming'
'Shen, Sa-Sa'
'Wang, Xiaofang'
'Yang, Meng-Lin'
'Xue, Ganglin'

_publ_section_title
;
 Syntheses, structures and luminescent properties of two new two-fold
 interpenetrating 2D coordination polymers based on
 4&#x2032;-(4-carboxyphenyl)-4,2&#x2032;:6&#x2032;,4&#x2033;-terpyridine
;
_journal_name_full 'Inorganic Chemistry Communications'
_journal_page_first 1
_journal_paper_doi 10.1016/j.inoche.2015.03.031
_journal_volume 56
_journal_year 2015
_chemical_formula_sum 'C44 H28 Cd N6 O5.75'
_chemical_formula_weight 845.12
_chemical_name_systematic
; 
 ? 
;
_space_group_IT_number 2
_symmetry_cell_setting triclinic
_symmetry_space_group_name_Hall '-P 1'
_symmetry_space_group_name_H-M 'P -1'
_atom_sites_solution_hydrogens geom
_atom_sites_solution_primary direct
_atom_sites_solution_secondary difmap
_audit_creation_method SHELXL-97
_cell_angle_alpha 88.974(3)
_cell_angle_beta 72.615(2)
_cell_angle_gamma 84.665(3)
_cell_formula_units_Z 4
_cell_length_a 15.265(2)
_cell_length_b 15.593(2)
_cell_length_c 16.937(2)
_cell_measurement_reflns_used 1040
_cell_measurement_temperature 296(2)
_cell_measurement_theta_max 18.77
_cell_measurement_theta_min 2.44
_cell_volume 3830.4(8)
_computing_cell_refinement 'Bruker SAINT'
_computing_data_collection 'Bruker APEX2'
_computing_data_reduction 'Bruker SAINT'
_computing_molecular_graphics 'Bruker SHELXTL'
_computing_publication_material 'Bruker SHELXTL'
_computing_structure_refinement 'SHELXL-97 (Sheldrick, 1997)'
_computing_structure_solution 'SHELXS-97 (Sheldrick, 1990)'
_diffrn_ambient_temperature 296(2)
_diffrn_measured_fraction_theta_full 0.990
_diffrn_measured_fraction_theta_max 0.990
_diffrn_measurement_device_type 'Bruker APEX-II CCD'
_diffrn_measurement_method '\f and \w scans'
_diffrn_radiation_monochromator graphite
_diffrn_radiation_source 'fine-focus sealed tube'
_diffrn_radiation_type MoK\a
_diffrn_radiation_wavelength 0.71073
_diffrn_reflns_av_R_equivalents 0.0714
_diffrn_reflns_av_sigmaI/netI 0.1747
_diffrn_reflns_limit_h_max 17
_diffrn_reflns_limit_h_min -18
_diffrn_reflns_limit_k_max 13
_diffrn_reflns_limit_k_min -18
_diffrn_reflns_limit_l_max 20
_diffrn_reflns_limit_l_min -17
_diffrn_reflns_number 19351
_diffrn_reflns_theta_full 25.05
_diffrn_reflns_theta_max 25.05
_diffrn_reflns_theta_min 1.58
_exptl_absorpt_coefficient_mu 0.627
_exptl_absorpt_correction_T_max 0.867
_exptl_absorpt_correction_T_min 0.756
_exptl_absorpt_correction_type multi-scan
_exptl_absorpt_process_details sadabs
_exptl_crystal_colour colourless
_exptl_crystal_density_diffrn 1.465
_exptl_crystal_density_method 'not measured'
_exptl_crystal_description rod
_exptl_crystal_F_000 1712
_exptl_crystal_size_max 0.18
_exptl_crystal_size_mid 0.12
_exptl_crystal_size_min 0.10
_refine_diff_density_max 1.166
_refine_diff_density_min -0.596
_refine_diff_density_rms 0.115
_refine_ls_extinction_method none
_refine_ls_goodness_of_fit_ref 0.994
_refine_ls_hydrogen_treatment constr
_refine_ls_matrix_type full
_refine_ls_number_parameters 1027
_refine_ls_number_reflns 13416
_refine_ls_number_restraints 0
_refine_ls_restrained_S_all 0.994
_refine_ls_R_factor_all 0.1528
_refine_ls_R_factor_gt 0.0751
_refine_ls_shift/su_max 0.001
_refine_ls_shift/su_mean 0.000
_refine_ls_structure_factor_coef Fsqd
_refine_ls_weighting_details 'calc w=1/[\s^2^(Fo^2^)+(0.0200P)^2^+0.0000P] where P=(Fo^2^+2Fc^2^)/3'
_refine_ls_weighting_scheme calc
_refine_ls_wR_factor_gt 0.1218
_refine_ls_wR_factor_ref 0.1451
_reflns_number_gt 6707
_reflns_number_total 13416
_reflns_threshold_expression >2sigma(I)
_cod_data_source_file inc05928-mmc2.cif
_cod_data_source_block nw1481_0m
_cod_depositor_comments
;
The following automatic conversions were performed:

'_symmetry_cell_setting' value 'Triclinic' changed to 'triclinic'
according to the built-in table from CIF Core dictionary named
'cif_core.dic' version 2.4.1 from 2010-06-29.

Automatic conversion script
Id: cif_fix_values 5642 2017-10-24 12:04:52Z antanas 
;
_cod_original_cell_volume 3830.5(9)
_cod_original_sg_symbol_H-M P-1
_cod_database_code 4345987

loop_
_symmetry_equiv_pos_as_xyz
'x, y, z'
'-x, -y, -z'

loop_
_atom_site_label
_atom_site_type_symbol
_atom_site_fract_x
_atom_site_fract_y
_atom_site_fract_z
_atom_site_U_iso_or_equiv
_atom_site_adp_type
_atom_site_occupancy
_atom_site_symmetry_multiplicity
_atom_site_calc_flag
_atom_site_refinement_flags
_atom_site_disorder_assembly
_atom_site_disorder_group
Cd1 Cd 0.42166(4) 0.44168(4) 0.77839(4) 0.03424(19) Uani 1 1 d . . .
Cd2 Cd 0.34730(4) 1.04988(4) 0.19576(4) 0.03656(19) Uani 1 1 d . . .
N1 N 0.4671(5) 0.3105(4) 0.7119(4) 0.0403(18) Uani 1 1 d . . .
N2 N 0.6319(5) 0.0765(4) 0.5092(4) 0.0342(17) Uani 1 1 d . . .
N3 N 0.8593(6) 0.0297(5) 0.2265(5) 0.057(2) Uani 1 1 d . . .
N4 N 0.2720(4) 0.4155(4) 0.8460(4) 0.0355(17) Uani 1 1 d . . .
N5 N -0.0099(4) 0.3505(4) 1.0699(4) 0.0354(17) Uani 1 1 d . . .
N6 N -0.0905(6) 0.2528(5) 1.3639(5) 0.053(2) Uani 1 1 d . . .
N7 N 0.3043(5) 0.1738(4) 0.2724(5) 0.050(2) Uani 1 1 d . . .
N8 N 0.1462(5) 0.4088(4) 0.4749(4) 0.0451(19) Uani 1 1 d . . .
N9 N -0.0738(6) 0.4509(6) 0.7611(5) 0.066(3) Uani 1 1 d . . .
N10 N 1.2419(5) 1.0732(4) 0.1245(4) 0.0426(19) Uani 1 1 d . . .
N11 N 1.0916(4) 1.1564(4) -0.0948(4) 0.0345(17) Uani 1 1 d . . .
N12 N 1.1934(6) 1.2219(5) -0.3931(5) 0.065(3) Uani 1 1 d . . .
O1 O 0.3762(4) -0.4166(3) 0.7516(4) 0.0536(18) Uani 1 1 d . . .
O2 O 0.4882(4) -0.4828(3) 0.6534(4) 0.0519(17) Uani 1 1 d . . .
O3 O -0.5323(4) 0.3879(4) 0.8969(4) 0.0601(18) Uani 1 1 d . . .
O4 O -0.4609(4) 0.4897(4) 0.8206(4) 0.0624(19) Uani 1 1 d . . .
O5 O 0.2569(4) 0.9681(4) 0.3064(4) 0.062(2) Uani 1 1 d . . .
O6 O 0.3532(4) 0.9026(3) 0.1959(4) 0.0496(17) Uani 1 1 d . . .
O7 O 0.5005(4) 1.0528(4) 0.1840(4) 0.0532(17) Uani 1 1 d . . .
O8 O 0.4589(4) 1.1055(4) 0.0798(4) 0.0603(18) Uani 1 1 d . . .
C1 C 0.4585(6) 0.2365(5) 0.7512(5) 0.042(2) Uani 1 1 d . . .
H1 H 0.4311 0.2385 0.8082 0.050 Uiso 1 1 calc R . .
C2 C 0.4871(5) 0.1564(5) 0.7142(5) 0.035(2) Uani 1 1 d . . .
H2 H 0.4754 0.1065 0.7450 0.042 Uiso 1 1 calc R . .
C3 C 0.5343(5) 0.1517(5) 0.6291(5) 0.035(2) Uani 1 1 d . . .
C4 C 0.5440(6) 0.2290(5) 0.5880(5) 0.043(2) Uani 1 1 d . . .
H4 H 0.5729 0.2298 0.5313 0.051 Uiso 1 1 calc R . .
C5 C 0.5104(6) 0.3057(5) 0.6318(6) 0.049(3) Uani 1 1 d . . .
H5 H 0.5191 0.3570 0.6028 0.059 Uiso 1 1 calc R . .
C6 C 0.5701(6) 0.0687(5) 0.5848(5) 0.036(2) Uani 1 1 d . . .
C7 C 0.5373(5) -0.0102(5) 0.6156(5) 0.032(2) Uani 1 1 d . . .
H7 H 0.4962 -0.0132 0.6684 0.039 Uiso 1 1 calc R . .
C8 C 0.5673(5) -0.0847(5) 0.5656(5) 0.031(2) Uani 1 1 d . . .
C9 C 0.6290(5) -0.0746(5) 0.4884(5) 0.035(2) Uani 1 1 d . . .
H9 H 0.6493 -0.1217 0.4525 0.042 Uiso 1 1 calc R . .
C10 C 0.6610(6) 0.0044(5) 0.4638(5) 0.037(2) Uani 1 1 d . . .
C11 C 0.7876(6) -0.0143(5) 0.2371(5) 0.047(2) Uani 1 1 d . . .
H11 H 0.7795 -0.0392 0.1905 0.057 Uiso 1 1 calc R . .
C12 C 0.7235(6) -0.0262(5) 0.3121(5) 0.039(2) Uani 1 1 d . . .
H12 H 0.6769 -0.0618 0.3159 0.046 Uiso 1 1 calc R . .
C13 C 0.7285(6) 0.0142(5) 0.3805(5) 0.036(2) Uani 1 1 d . . .
C14 C 0.8018(7) 0.0613(5) 0.3714(6) 0.063(3) Uani 1 1 d . . .
H14 H 0.8091 0.0892 0.4168 0.075 Uiso 1 1 calc R . .
C15 C 0.8654(7) 0.0674(6) 0.2939(6) 0.071(3) Uani 1 1 d . . .
H15 H 0.9150 0.0996 0.2890 0.085 Uiso 1 1 calc R . .
C16 C 0.5336(6) -0.1689(5) 0.5949(5) 0.033(2) Uani 1 1 d . . .
C17 C 0.4503(6) -0.1753(5) 0.6569(5) 0.050(3) Uani 1 1 d . . .
H17 H 0.4139 -0.1255 0.6800 0.060 Uiso 1 1 calc R . .
C18 C 0.4214(6) -0.2554(5) 0.6843(5) 0.049(3) Uani 1 1 d . . .
H18 H 0.3661 -0.2581 0.7261 0.059 Uiso 1 1 calc R . .
C19 C 0.4722(6) -0.3304(5) 0.6514(5) 0.034(2) Uani 1 1 d . . .
C20 C 0.5513(6) -0.3244(5) 0.5882(5) 0.043(2) Uani 1 1 d . . .
H20 H 0.5844 -0.3748 0.5630 0.052 Uiso 1 1 calc R . .
C21 C 0.5844(6) -0.2457(5) 0.5600(5) 0.045(2) Uani 1 1 d . . .
H21 H 0.6399 -0.2442 0.5183 0.054 Uiso 1 1 calc R . .
C22 C 0.4418(6) -0.4144(5) 0.6872(6) 0.044(2) Uani 1 1 d . . .
C23 C 0.2533(6) 0.3733(5) 0.9174(5) 0.049(2) Uani 1 1 d . . .
H23 H 0.3022 0.3524 0.9365 0.058 Uiso 1 1 calc R . .
C24 C 0.1662(6) 0.3592(5) 0.9639(5) 0.046(2) Uani 1 1 d . . .
H24 H 0.1575 0.3277 1.0124 0.055 Uiso 1 1 calc R . .
C25 C 0.0910(6) 0.3909(5) 0.9399(5) 0.034(2) Uani 1 1 d . . .
C26 C 0.1087(5) 0.4359(5) 0.8670(5) 0.037(2) Uani 1 1 d . . .
H26 H 0.0605 0.4594 0.8481 0.044 Uiso 1 1 calc R . .
C27 C 0.1989(6) 0.4457(5) 0.8225(5) 0.038(2) Uani 1 1 d . . .
H27 H 0.2096 0.4752 0.7728 0.046 Uiso 1 1 calc R . .
C28 C -0.0046(5) 0.3791(5) 0.9939(5) 0.034(2) Uani 1 1 d . . .
C29 C -0.0827(5) 0.3965(5) 0.9677(5) 0.032(2) Uani 1 1 d . . .
H29 H -0.0765 0.4151 0.9140 0.039 Uiso 1 1 calc R . .
C30 C -0.1692(5) 0.3862(5) 1.0209(5) 0.035(2) Uani 1 1 d . . .
C31 C -0.1742(5) 0.3569(5) 1.0996(5) 0.035(2) Uani 1 1 d . . .
H31 H -0.2309 0.3490 1.1376 0.041 Uiso 1 1 calc R . .
C32 C -0.0938(5) 0.3393(5) 1.1209(5) 0.031(2) Uani 1 1 d . . .
C33 C -0.1654(7) 0.2894(6) 1.3489(5) 0.053(3) Uani 1 1 d . . .
H33 H -0.2186 0.2970 1.3936 0.064 Uiso 1 1 calc R . .
C34 C -0.1720(6) 0.3173(5) 1.2729(5) 0.045(2) Uani 1 1 d . . .
H34 H -0.2279 0.3414 1.2674 0.055 Uiso 1 1 calc R . .
C35 C -0.0944(5) 0.3089(5) 1.2054(5) 0.032(2) Uani 1 1 d . . .
C36 C -0.0137(6) 0.2722(5) 1.2188(5) 0.043(2) Uani 1 1 d . . .
H36 H 0.0408 0.2663 1.1754 0.051 Uiso 1 1 calc R . .
C37 C -0.0148(6) 0.2449(5) 1.2959(6) 0.047(2) Uani 1 1 d . . .
H37 H 0.0399 0.2190 1.3026 0.056 Uiso 1 1 calc R . .
C38 C -0.2528(5) 0.4061(5) 0.9920(5) 0.031(2) Uani 1 1 d . . .
C39 C -0.3286(6) 0.3595(6) 1.0200(6) 0.056(3) Uani 1 1 d . . .
H39 H -0.3315 0.3204 1.0626 0.068 Uiso 1 1 calc R . .
C40 C -0.3996(6) 0.3700(6) 0.9857(5) 0.053(3) Uani 1 1 d . . .
H40 H -0.4486 0.3360 1.0034 0.063 Uiso 1 1 calc R . .
C41 C -0.3993(6) 0.4308(5) 0.9249(5) 0.038(2) Uani 1 1 d . . .
C42 C -0.3259(7) 0.4818(6) 0.9012(5) 0.055(3) Uani 1 1 d . . .
H42 H -0.3260 0.5256 0.8631 0.065 Uiso 1 1 calc R . .
C43 C -0.2525(6) 0.4682(5) 0.9336(5) 0.044(2) Uani 1 1 d . . .
H43 H -0.2028 0.5014 0.9157 0.052 Uiso 1 1 calc R . .
C44 C -0.4698(6) 0.4379(6) 0.8782(6) 0.046(2) Uani 1 1 d . . .
C45 C 0.3424(8) 0.2452(6) 0.2431(6) 0.073(3) Uani 1 1 d . . .
H45 H 0.3900 0.2418 0.1936 0.087 Uiso 1 1 calc R . .
C46 C 0.3151(7) 0.3250(6) 0.2824(6) 0.073(4) Uani 1 1 d . . .
H46 H 0.3443 0.3734 0.2600 0.087 Uiso 1 1 calc R . .
C47 C 0.2437(6) 0.3308(5) 0.3555(5) 0.039(2) Uani 1 1 d . . .
C48 C 0.2035(6) 0.2564(5) 0.3858(6) 0.050(3) Uani 1 1 d . . .
H48 H 0.1544 0.2582 0.4343 0.060 Uiso 1 1 calc R . .
C49 C 0.2367(6) 0.1794(5) 0.3436(6) 0.054(3) Uani 1 1 d . . .
H49 H 0.2107 0.1294 0.3658 0.064 Uiso 1 1 calc R . .
C50 C 0.2072(6) 0.4149(6) 0.4011(5) 0.047(2) Uani 1 1 d . . .
C51 C 0.2387(6) 0.4912(5) 0.3680(5) 0.045(2) Uani 1 1 d . . .
H51 H 0.2859 0.4911 0.3183 0.054 Uiso 1 1 calc R . .
C52 C 0.2004(6) 0.5689(5) 0.4085(5) 0.040(2) Uani 1 1 d . . .
C53 C 0.1343(6) 0.5635(5) 0.4859(5) 0.044(2) Uani 1 1 d . . .
H53 H 0.1060 0.6133 0.5157 0.053 Uiso 1 1 calc R . .
C54 C 0.1111(6) 0.4824(5) 0.5180(5) 0.039(2) Uani 1 1 d . . .
C55 C -0.0542(8) 0.5261(7) 0.7316(6) 0.074(3) Uani 1 1 d . . .
H55 H -0.0805 0.5734 0.7661 0.088 Uiso 1 1 calc R . .
C56 C 0.0026(8) 0.5428(6) 0.6529(6) 0.077(4) Uani 1 1 d . . .
H56 H 0.0122 0.5989 0.6354 0.093 Uiso 1 1 calc R . .
C57 C 0.0444(6) 0.4731(6) 0.6013(6) 0.044(2) Uani 1 1 d . . .
C58 C 0.0196(7) 0.3932(6) 0.6309(6) 0.067(3) Uani 1 1 d . . .
H58 H 0.0423 0.3442 0.5979 0.081 Uiso 1 1 calc R . .
C59 C -0.0399(7) 0.3866(7) 0.7108(6) 0.068(3) Uani 1 1 d . . .
H59 H -0.0563 0.3321 0.7292 0.082 Uiso 1 1 calc R . .
C60 C 0.2275(6) 0.6547(5) 0.3712(5) 0.044(2) Uani 1 1 d . . .
C61 C 0.2052(7) 0.7281(5) 0.4191(5) 0.060(3) Uani 1 1 d . . .
H61 H 0.1741 0.7246 0.4752 0.072 Uiso 1 1 calc R . .
C62 C 0.2282(7) 0.8068(5) 0.3853(5) 0.058(3) Uani 1 1 d . . .
H62 H 0.2142 0.8554 0.4194 0.070 Uiso 1 1 calc R . .
C63 C 0.2712(6) 0.8149(5) 0.3028(5) 0.036(2) Uani 1 1 d . . .
C64 C 0.2941(7) 0.7412(5) 0.2543(6) 0.062(3) Uani 1 1 d . . .
H64 H 0.3246 0.7446 0.1980 0.074 Uiso 1 1 calc R . .
C65 C 0.2718(7) 0.6630(6) 0.2890(5) 0.063(3) Uani 1 1 d . . .
H65 H 0.2874 0.6140 0.2554 0.075 Uiso 1 1 calc R . .
C66 C 0.2963(6) 0.9006(5) 0.2663(6) 0.041(2) Uani 1 1 d . . .
C67 C 1.1550(6) 1.0587(5) 0.1548(5) 0.047(2) Uani 1 1 d . . .
H67 H 1.1350 1.0367 0.2080 0.056 Uiso 1 1 calc R . .
C68 C 1.0908(6) 1.0746(5) 0.1109(5) 0.043(2) Uani 1 1 d . . .
H68 H 1.0301 1.0623 0.1349 0.051 Uiso 1 1 calc R . .
C69 C 1.1166(6) 1.1083(5) 0.0329(5) 0.037(2) Uani 1 1 d . . .
C70 C 1.2084(6) 1.1209(6) 0.0023(6) 0.057(3) Uani 1 1 d . . .
H70 H 1.2311 1.1427 -0.0507 0.068 Uiso 1 1 calc R . .
C71 C 1.2674(6) 1.1015(6) 0.0494(6) 0.058(3) Uani 1 1 d . . .
H71 H 1.3295 1.1093 0.0257 0.070 Uiso 1 1 calc R . .
C72 C 1.0530(6) 1.1298(5) -0.0169(5) 0.035(2) Uani 1 1 d . . .
C73 C 0.9594(5) 1.1228(5) 0.0143(5) 0.038(2) Uani 1 1 d . . .
H73 H 0.9352 1.1032 0.0679 0.046 Uiso 1 1 calc R . .
C74 C 0.9010(6) 1.1446(5) -0.0333(5) 0.035(2) Uani 1 1 d . . .
C75 C 0.9438(6) 1.1703(5) -0.1139(5) 0.042(2) Uani 1 1 d . . .
H75 H 0.9080 1.1857 -0.1486 0.050 Uiso 1 1 calc R . .
C76 C 1.0370(6) 1.1735(5) -0.1428(5) 0.035(2) Uani 1 1 d . . .
C77 C 1.2158(7) 1.2506(6) -0.3277(7) 0.060(3) Uani 1 1 d . . .
H77 H 1.2676 1.2809 -0.3376 0.072 Uiso 1 1 calc R . .
C78 C 1.1656(6) 1.2370(5) -0.2470(6) 0.050(3) Uani 1 1 d . . .
H78 H 1.1848 1.2569 -0.2040 0.060 Uiso 1 1 calc R . .
C79 C 1.0866(6) 1.1939(5) -0.2292(5) 0.039(2) Uani 1 1 d . . .
C80 C 1.0608(6) 1.1648(5) -0.2955(5) 0.045(2) Uani 1 1 d . . .
H80 H 1.0083 1.1358 -0.2868 0.054 Uiso 1 1 calc R . .
C81 C 1.1171(7) 1.1807(6) -0.3763(6) 0.063(3) Uani 1 1 d . . .
H81 H 1.0999 1.1612 -0.4206 0.076 Uiso 1 1 calc R . .
C82 C 0.8025(5) 1.1376(5) 0.0014(5) 0.034(2) Uani 1 1 d . . .
C83 C 0.7646(6) 1.1331(6) 0.0856(5) 0.053(3) Uani 1 1 d . . .
H83 H 0.8013 1.1414 0.1194 0.064 Uiso 1 1 calc R . .
C84 C 0.6736(7) 1.1166(6) 0.1221(6) 0.062(3) Uani 1 1 d . . .
H84 H 0.6515 1.1109 0.1792 0.074 Uiso 1 1 calc R . .
C85 C 0.6158(6) 1.1084(5) 0.0745(5) 0.036(2) Uani 1 1 d . . .
C86 C 0.6510(6) 1.1189(5) -0.0093(6) 0.054(3) Uani 1 1 d . . .
H86 H 0.6132 1.1157 -0.0430 0.065 Uiso 1 1 calc R . .
C87 C 0.7432(6) 1.1341(5) -0.0445(5) 0.048(2) Uani 1 1 d . . .
H87 H 0.7650 1.1422 -0.1013 0.058 Uiso 1 1 calc R . .
C88 C 0.5201(6) 1.0870(5) 0.1134(6) 0.038(2) Uani 1 1 d . . .
O9 O 0.9945(5) 0.1307(4) 0.4704(4) 0.089(2) Uani 1 1 d . . .
O10 O 0.0684(5) 0.9768(5) 0.3837(5) 0.104(3) Uani 1 1 d . . .
O11 O 0.4009(7) 0.2552(7) 0.0024(9) 0.281(9) Uani 1 1 d . . .
O12 O 0.5927(14) 0.4658(10) 0.4863(10) 0.144(7) Uani 0.50 1 d P . .

loop_
_atom_site_aniso_label
_atom_site_aniso_U_11
_atom_site_aniso_U_22
_atom_site_aniso_U_33
_atom_site_aniso_U_23
_atom_site_aniso_U_13
_atom_site_aniso_U_12
Cd1 0.0300(4) 0.0312(4) 0.0411(4) 0.0036(3) -0.0088(3) -0.0072(3)
Cd2 0.0327(4) 0.0350(4) 0.0422(4) 0.0054(3) -0.0100(3) -0.0087(3)
N1 0.047(5) 0.034(4) 0.036(4) 0.004(3) -0.006(4) -0.007(3)
N2 0.047(5) 0.029(4) 0.028(4) 0.007(3) -0.010(4) -0.012(3)
N3 0.070(6) 0.037(5) 0.050(6) 0.009(4) 0.003(5) -0.015(4)
N4 0.024(4) 0.042(4) 0.035(4) 0.005(3) 0.000(3) -0.009(3)
N5 0.033(4) 0.045(4) 0.026(4) -0.002(3) -0.006(3) 0.000(3)
N6 0.066(6) 0.049(5) 0.052(6) 0.004(4) -0.028(5) -0.013(4)
N7 0.071(6) 0.032(5) 0.046(5) 0.004(4) -0.017(5) -0.010(4)
N8 0.055(5) 0.034(4) 0.047(5) 0.000(4) -0.015(4) -0.008(4)
N9 0.072(7) 0.075(7) 0.046(6) 0.011(5) -0.012(5) -0.005(5)
N10 0.047(5) 0.042(5) 0.033(5) 0.015(4) -0.002(4) -0.013(4)
N11 0.028(4) 0.037(4) 0.038(5) 0.003(3) -0.008(4) -0.008(3)
N12 0.060(7) 0.062(6) 0.061(6) 0.019(5) -0.002(5) 0.003(5)
O1 0.042(4) 0.043(4) 0.066(5) 0.013(3) -0.001(4) -0.009(3)
O2 0.072(5) 0.029(4) 0.054(4) 0.005(3) -0.016(4) -0.009(3)
O3 0.050(4) 0.077(5) 0.064(5) -0.002(4) -0.029(4) -0.019(4)
O4 0.062(5) 0.068(5) 0.075(5) 0.016(4) -0.045(4) -0.014(4)
O5 0.085(5) 0.032(4) 0.058(4) 0.001(3) -0.004(4) -0.009(3)
O6 0.058(4) 0.043(4) 0.043(4) 0.011(3) -0.005(3) -0.009(3)
O7 0.033(4) 0.074(5) 0.051(4) 0.017(3) -0.007(3) -0.016(3)
O8 0.038(4) 0.088(5) 0.061(5) 0.010(4) -0.021(4) -0.018(4)
C1 0.055(6) 0.034(5) 0.037(5) -0.008(4) -0.009(5) -0.016(5)
C2 0.050(6) 0.026(5) 0.029(5) 0.010(4) -0.007(4) -0.016(4)
C3 0.035(5) 0.028(5) 0.044(6) 0.003(4) -0.014(4) -0.001(4)
C4 0.058(6) 0.036(5) 0.034(5) 0.009(4) -0.012(5) -0.006(5)
C5 0.069(7) 0.031(6) 0.045(6) 0.005(5) -0.013(5) -0.007(5)
C6 0.037(5) 0.032(5) 0.041(6) 0.005(4) -0.014(5) -0.008(4)
C7 0.037(5) 0.025(5) 0.033(5) 0.009(4) -0.007(4) -0.008(4)
C8 0.033(5) 0.023(5) 0.033(5) 0.008(4) -0.005(4) -0.008(4)
C9 0.035(5) 0.026(5) 0.040(5) -0.003(4) -0.003(4) -0.012(4)
C10 0.036(5) 0.030(5) 0.042(6) 0.000(4) -0.004(4) -0.011(4)
C11 0.060(7) 0.040(6) 0.039(6) -0.001(5) -0.014(5) 0.005(5)
C12 0.037(5) 0.044(6) 0.032(5) 0.006(4) -0.007(4) -0.005(4)
C13 0.045(6) 0.022(5) 0.035(5) 0.006(4) -0.005(5) -0.002(4)
C14 0.092(9) 0.050(6) 0.039(6) -0.005(5) 0.003(6) -0.039(6)
C15 0.078(8) 0.075(8) 0.052(7) -0.010(6) 0.005(6) -0.049(6)
C16 0.041(5) 0.021(5) 0.039(5) -0.001(4) -0.013(4) -0.010(4)
C17 0.048(6) 0.026(5) 0.063(7) -0.002(5) 0.003(5) 0.001(4)
C18 0.040(6) 0.028(5) 0.062(7) 0.015(5) 0.013(5) -0.013(4)
C19 0.040(6) 0.028(5) 0.036(5) -0.004(4) -0.010(4) -0.007(4)
C20 0.050(6) 0.030(5) 0.045(6) -0.001(4) -0.006(5) -0.007(4)
C21 0.042(6) 0.031(5) 0.052(6) 0.005(4) 0.006(5) -0.017(4)
C22 0.046(6) 0.030(5) 0.061(7) 0.011(5) -0.022(5) -0.014(5)
C23 0.037(6) 0.064(7) 0.050(6) 0.017(5) -0.023(5) -0.005(5)
C24 0.051(6) 0.051(6) 0.037(6) 0.012(4) -0.015(5) -0.011(5)
C25 0.039(5) 0.032(5) 0.031(5) 0.006(4) -0.008(4) -0.010(4)
C26 0.031(5) 0.036(5) 0.048(6) -0.001(4) -0.017(5) -0.002(4)
C27 0.034(5) 0.050(6) 0.031(5) 0.005(4) -0.006(4) -0.009(4)
C28 0.023(5) 0.043(5) 0.035(5) -0.010(4) -0.005(4) -0.008(4)
C29 0.031(5) 0.043(5) 0.025(5) 0.002(4) -0.010(4) -0.009(4)
C30 0.029(5) 0.033(5) 0.041(5) -0.005(4) -0.006(4) -0.005(4)
C31 0.031(5) 0.043(5) 0.029(5) 0.003(4) -0.006(4) -0.008(4)
C32 0.029(5) 0.031(5) 0.032(5) 0.003(4) -0.003(4) -0.010(4)
C33 0.047(6) 0.074(7) 0.033(6) 0.001(5) 0.000(5) -0.013(5)
C34 0.033(6) 0.069(7) 0.039(6) 0.005(5) -0.016(5) -0.013(5)
C35 0.028(5) 0.036(5) 0.031(5) 0.006(4) -0.003(4) -0.016(4)
C36 0.044(6) 0.041(6) 0.039(6) 0.001(4) -0.007(5) -0.004(4)
C37 0.048(6) 0.040(6) 0.054(7) 0.001(5) -0.021(5) 0.005(5)
C38 0.026(5) 0.035(5) 0.033(5) -0.003(4) -0.008(4) -0.007(4)
C39 0.044(6) 0.067(7) 0.073(7) 0.030(5) -0.036(6) -0.020(5)
C40 0.032(6) 0.071(7) 0.066(7) 0.018(5) -0.027(5) -0.017(5)
C41 0.043(6) 0.035(5) 0.038(6) -0.002(4) -0.017(5) -0.004(4)
C42 0.057(7) 0.051(6) 0.051(6) 0.011(5) -0.011(5) -0.003(5)
C43 0.034(6) 0.047(6) 0.054(6) 0.001(5) -0.016(5) -0.015(4)
C44 0.036(6) 0.042(6) 0.059(7) -0.009(5) -0.012(5) 0.005(5)
C45 0.111(10) 0.034(6) 0.057(7) -0.003(5) 0.001(7) -0.013(6)
C46 0.120(10) 0.032(6) 0.043(6) 0.001(5) 0.012(6) -0.016(6)
C47 0.054(6) 0.027(5) 0.037(6) -0.006(4) -0.012(5) -0.007(4)
C48 0.053(6) 0.024(5) 0.061(7) -0.004(5) 0.002(5) -0.009(4)
C49 0.058(7) 0.036(6) 0.058(7) 0.000(5) -0.003(6) -0.010(5)
C50 0.062(7) 0.049(6) 0.025(5) 0.007(4) -0.006(5) -0.010(5)
C51 0.052(6) 0.036(6) 0.040(6) 0.003(4) 0.001(5) -0.008(5)
C52 0.036(6) 0.046(6) 0.036(6) -0.003(4) -0.008(4) -0.006(4)
C53 0.057(7) 0.026(5) 0.044(6) -0.001(4) -0.008(5) -0.004(4)
C54 0.035(5) 0.035(5) 0.040(6) 0.005(4) -0.001(4) -0.006(4)
C55 0.089(9) 0.063(8) 0.053(7) -0.020(6) 0.007(7) -0.015(7)
C56 0.110(10) 0.045(7) 0.059(8) -0.014(6) 0.011(7) -0.030(6)
C57 0.032(5) 0.048(6) 0.049(6) 0.012(5) -0.007(5) -0.012(5)
C58 0.068(8) 0.060(7) 0.058(7) 0.012(6) 0.003(6) 0.003(6)
C59 0.065(8) 0.055(7) 0.064(8) 0.021(6) 0.013(6) -0.007(6)
C60 0.067(7) 0.023(5) 0.042(6) 0.006(4) -0.015(5) -0.013(5)
C61 0.104(9) 0.041(6) 0.030(6) -0.002(5) -0.009(6) -0.012(6)
C62 0.100(9) 0.032(6) 0.040(6) 0.002(5) -0.016(6) -0.017(5)
C63 0.041(6) 0.032(5) 0.038(6) 0.008(4) -0.012(4) -0.017(4)
C64 0.087(8) 0.036(6) 0.045(6) 0.008(5) 0.013(6) -0.021(5)
C65 0.089(8) 0.040(6) 0.035(6) -0.012(5) 0.018(6) -0.006(5)
C66 0.047(6) 0.031(5) 0.048(6) 0.010(5) -0.016(5) -0.010(5)
C67 0.034(6) 0.054(6) 0.042(6) 0.007(5) 0.000(5) 0.003(5)
C68 0.024(5) 0.055(6) 0.041(6) 0.008(5) 0.002(4) -0.008(4)
C69 0.031(5) 0.038(5) 0.040(6) 0.000(4) -0.008(4) -0.007(4)
C70 0.041(6) 0.084(8) 0.054(7) 0.029(5) -0.024(5) -0.022(5)
C71 0.042(6) 0.067(7) 0.074(8) 0.016(6) -0.026(6) -0.017(5)
C72 0.044(6) 0.034(5) 0.031(5) -0.006(4) -0.013(4) -0.011(4)
C73 0.027(5) 0.054(6) 0.035(5) 0.004(4) -0.009(4) -0.010(4)
C74 0.032(5) 0.032(5) 0.043(6) 0.001(4) -0.014(4) -0.001(4)
C75 0.034(5) 0.062(6) 0.035(5) 0.003(5) -0.015(4) -0.018(5)
C76 0.035(5) 0.031(5) 0.040(5) 0.018(4) -0.011(4) -0.015(4)
C77 0.044(7) 0.054(7) 0.078(9) 0.003(6) -0.008(6) -0.015(5)
C78 0.038(6) 0.057(6) 0.046(6) -0.008(5) 0.003(5) -0.009(5)
C79 0.042(6) 0.031(5) 0.036(5) 0.001(4) -0.004(5) 0.005(4)
C80 0.038(6) 0.065(7) 0.030(5) -0.003(5) -0.005(5) -0.012(5)
C81 0.074(8) 0.065(7) 0.044(7) 0.001(5) -0.017(6) 0.030(6)
C82 0.024(5) 0.046(5) 0.032(5) 0.000(4) -0.009(4) -0.003(4)
C83 0.037(6) 0.095(8) 0.034(6) 0.008(5) -0.020(5) -0.016(5)
C84 0.050(7) 0.097(8) 0.042(6) 0.012(6) -0.017(5) -0.018(6)
C85 0.032(5) 0.041(5) 0.033(5) -0.001(4) -0.006(4) -0.003(4)
C86 0.047(7) 0.070(7) 0.052(7) 0.004(5) -0.028(5) -0.007(5)
C87 0.042(6) 0.072(7) 0.033(6) 0.009(5) -0.012(5) -0.008(5)
C88 0.022(5) 0.037(5) 0.050(6) 0.001(5) -0.004(5) -0.004(4)
O9 0.078(6) 0.101(6) 0.081(5) 0.019(4) -0.010(4) -0.015(4)
O10 0.079(6) 0.112(6) 0.111(7) 0.010(5) -0.013(5) -0.002(5)
O11 0.179(11) 0.258(13) 0.52(2) 0.306(15) -0.257(14) -0.167(10)
O12 0.26(2) 0.109(14) 0.090(13) -0.015(11) -0.063(15) -0.080(13)

loop_
_atom_type_symbol
_atom_type_description
_atom_type_scat_dispersion_real
_atom_type_scat_dispersion_imag
_atom_type_scat_source
C C 0.0033 0.0016 'International Tables Vol C Tables 4.2.6.8 and 6.1.1.4'
H H 0.0000 0.0000 'International Tables Vol C Tables 4.2.6.8 and 6.1.1.4'
N N 0.0061 0.0033 'International Tables Vol C Tables 4.2.6.8 and 6.1.1.4'
O O 0.0106 0.0060 'International Tables Vol C Tables 4.2.6.8 and 6.1.1.4'
Cd Cd -0.8075 1.2024 'International Tables Vol C Tables 4.2.6.8 and 6.1.1.4'

loop_
_geom_angle_atom_site_label_1
_geom_angle_atom_site_label_2
_geom_angle_atom_site_label_3
_geom_angle
_geom_angle_site_symmetry_1
_geom_angle_site_symmetry_3
N1 Cd1 N4 97.2(2) . .
N1 Cd1 O4 110.8(2) . 1_655
N4 Cd1 O4 133.8(2) . 1_655
N1 Cd1 O1 139.9(2) . 1_565
N4 Cd1 O1 91.7(2) . 1_565
O4 Cd1 O1 89.6(2) 1_655 1_565
N1 Cd1 O2 91.7(2) . 1_565
N4 Cd1 O2 131.9(2) . 1_565
O4 Cd1 O2 84.5(2) 1_655 1_565
O1 Cd1 O2 55.08(19) 1_565 1_565
N1 Cd1 O3 91.3(2) . 1_655
N4 Cd1 O3 89.7(2) . 1_655
O4 Cd1 O3 54.9(2) 1_655 1_655
O1 Cd1 O3 127.9(2) 1_565 1_655
O2 Cd1 O3 137.4(2) 1_565 1_655
N1 Cd1 C22 118.6(3) . 1_565
N4 Cd1 C22 115.5(3) . 1_565
O4 Cd1 C22 82.9(2) 1_655 1_565
O1 Cd1 C22 27.5(2) 1_565 1_565
O2 Cd1 C22 28.1(2) 1_565 1_565
O3 Cd1 C22 135.7(2) 1_655 1_565
N1 Cd1 C44 101.4(3) . 1_655
N4 Cd1 C44 113.5(3) . 1_655
O4 Cd1 C44 27.3(2) 1_655 1_655
O1 Cd1 C44 110.6(3) 1_565 1_655
O2 Cd1 C44 110.7(3) 1_565 1_655
O3 Cd1 C44 27.7(2) 1_655 1_655
C22 Cd1 C44 109.6(3) 1_565 1_655
N7 Cd2 N10 96.0(2) 1_565 1_455
N7 Cd2 O6 146.6(2) 1_565 .
N10 Cd2 O6 96.8(2) 1_455 .
N7 Cd2 O7 93.8(3) 1_565 .
N10 Cd2 O7 143.1(2) 1_455 .
O6 Cd2 O7 94.2(2) . .
N7 Cd2 O8 97.8(2) 1_565 .
N10 Cd2 O8 88.2(2) 1_455 .
O6 Cd2 O8 113.3(2) . .
O7 Cd2 O8 55.19(19) . .
N7 Cd2 O5 91.7(2) 1_565 .
N10 Cd2 O5 97.6(2) 1_455 .
O6 Cd2 O5 56.03(19) . .
O7 Cd2 O5 117.6(2) . .
O8 Cd2 O5 168.3(2) . .
C1 N1 C5 116.0(7) . .
C1 N1 Cd1 122.9(6) . .
C5 N1 Cd1 120.8(6) . .
C10 N2 C6 116.6(7) . .
C11 N3 C15 115.4(8) . .
C23 N4 C27 115.6(7) . .
C23 N4 Cd1 119.6(6) . .
C27 N4 Cd1 124.6(5) . .
C28 N5 C32 117.4(7) . .
C33 N6 C37 113.9(8) . .
C45 N7 C49 117.7(8) . .
C45 N7 Cd2 119.7(6) . 1_545
C49 N7 Cd2 122.4(6) . 1_545
C50 N8 C54 117.7(7) . .
C55 N9 C59 115.9(9) . .
C71 N10 C67 116.5(8) . .
C71 N10 Cd2 119.8(6) . 1_655
C67 N10 Cd2 123.7(6) . 1_655
C76 N11 C72 118.0(7) . .
C81 N12 C77 116.6(9) . .
C22 O1 Cd1 92.5(5) . 1_545
C22 O2 Cd1 88.9(5) . 1_545
C44 O3 Cd1 88.1(6) . 1_455
C44 O4 Cd1 94.1(6) . 1_455
C66 O5 Cd2 88.1(5) . .
C66 O6 Cd2 93.2(5) . .
C88 O7 Cd2 94.4(5) . .
C88 O8 Cd2 90.3(5) . .
N1 C1 C2 125.0(8) . .
N1 C1 H1 117.5 . .
C2 C1 H1 117.5 . .
C1 C2 C3 118.7(7) . .
C1 C2 H2 120.7 . .
C3 C2 H2 120.7 . .
C4 C3 C2 116.3(7) . .
C4 C3 C6 121.2(8) . .
C2 C3 C6 122.4(7) . .
C3 C4 C5 119.6(8) . .
C3 C4 H4 120.2 . .
C5 C4 H4 120.2 . .
N1 C5 C4 124.2(8) . .
N1 C5 H5 117.9 . .
C4 C5 H5 117.9 . .
N2 C6 C7 122.9(7) . .
N2 C6 C3 114.1(7) . .
C7 C6 C3 122.8(8) . .
C6 C7 C8 119.3(7) . .
C6 C7 H7 120.3 . .
C8 C7 H7 120.3 . .
C9 C8 C7 116.5(7) . .
C9 C8 C16 122.3(7) . .
C7 C8 C16 121.2(7) . .
C10 C9 C8 120.9(7) . .
C10 C9 H9 119.6 . .
C8 C9 H9 119.6 . .
N2 C10 C9 123.8(8) . .
N2 C10 C13 115.9(7) . .
C9 C10 C13 120.3(7) . .
N3 C11 C12 124.6(9) . .
N3 C11 H11 117.7 . .
C12 C11 H11 117.7 . .
C13 C12 C11 119.7(9) . .
C13 C12 H12 120.1 . .
C11 C12 H12 120.1 . .
C12 C13 C14 117.0(8) . .
C12 C13 C10 122.5(8) . .
C14 C13 C10 120.4(8) . .
C13 C14 C15 119.5(9) . .
C13 C14 H14 120.3 . .
C15 C14 H14 120.3 . .
N3 C15 C14 123.6(9) . .
N3 C15 H15 118.2 . .
C14 C15 H15 118.2 . .
C17 C16 C21 117.5(7) . .
C17 C16 C8 121.9(7) . .
C21 C16 C8 120.6(7) . .
C18 C17 C16 120.6(7) . .
C18 C17 H17 119.7 . .
C16 C17 H17 119.7 . .
C19 C18 C17 121.8(8) . .
C19 C18 H18 119.1 . .
C17 C18 H18 119.1 . .
C20 C19 C18 117.8(8) . .
C20 C19 C22 122.4(8) . .
C18 C19 C22 119.7(8) . .
C19 C20 C21 122.5(8) . .
C19 C20 H20 118.8 . .
C21 C20 H20 118.8 . .
C20 C21 C16 119.7(8) . .
C20 C21 H21 120.2 . .
C16 C21 H21 120.2 . .
O1 C22 O2 121.2(8) . .
O1 C22 C19 120.4(8) . .
O2 C22 C19 118.2(8) . .
O1 C22 Cd1 60.0(4) . 1_545
O2 C22 Cd1 63.0(4) . 1_545
C19 C22 Cd1 162.7(6) . 1_545
N4 C23 C24 123.5(8) . .
N4 C23 H23 118.2 . .
C24 C23 H23 118.2 . .
C23 C24 C25 120.7(8) . .
C23 C24 H24 119.6 . .
C25 C24 H24 119.6 . .
C24 C25 C26 116.7(8) . .
C24 C25 C28 120.2(7) . .
C26 C25 C28 123.1(8) . .
C25 C26 C27 119.1(8) . .
C25 C26 H26 120.5 . .
C27 C26 H26 120.5 . .
N4 C27 C26 124.3(8) . .
N4 C27 H27 117.8 . .
C26 C27 H27 117.8 . .
N5 C28 C29 121.9(7) . .
N5 C28 C25 115.0(7) . .
C29 C28 C25 123.1(8) . .
C30 C29 C28 120.5(7) . .
C30 C29 H29 119.8 . .
C28 C29 H29 119.8 . .
C29 C30 C31 117.2(7) . .
C29 C30 C38 119.8(7) . .
C31 C30 C38 122.9(7) . .
C32 C31 C30 119.2(8) . .
C32 C31 H31 120.4 . .
C30 C31 H31 120.4 . .
N5 C32 C31 123.8(7) . .
N5 C32 C35 114.3(7) . .
C31 C32 C35 121.9(7) . .
N6 C33 C34 126.0(9) . .
N6 C33 H33 117.0 . .
C34 C33 H33 117.0 . .
C35 C34 C33 118.9(8) . .
C35 C34 H34 120.5 . .
C33 C34 H34 120.5 . .
C34 C35 C36 116.9(7) . .
C34 C35 C32 123.0(7) . .
C36 C35 C32 120.1(7) . .
C37 C36 C35 119.7(8) . .
C37 C36 H36 120.1 . .
C35 C36 H36 120.1 . .
C36 C37 N6 124.5(8) . .
C36 C37 H37 117.8 . .
N6 C37 H37 117.8 . .
C43 C38 C39 119.1(8) . .
C43 C38 C30 119.9(7) . .
C39 C38 C30 121.0(7) . .
C40 C39 C38 120.8(8) . .
C40 C39 H39 119.6 . .
C38 C39 H39 119.6 . .
C39 C40 C41 120.8(9) . .
C39 C40 H40 119.6 . .
C41 C40 H40 119.6 . .
C40 C41 C42 118.0(8) . .
C40 C41 C44 122.8(8) . .
C42 C41 C44 119.0(8) . .
C43 C42 C41 120.7(9) . .
C43 C42 H42 119.6 . .
C41 C42 H42 119.6 . .
C38 C43 C42 120.3(8) . .
C38 C43 H43 119.8 . .
C42 C43 H43 119.8 . .
O4 C44 O3 122.8(9) . .
O4 C44 C41 118.9(9) . .
O3 C44 C41 118.2(9) . .
O4 C44 Cd1 58.6(5) . 1_455
O3 C44 Cd1 64.3(5) . 1_455
C41 C44 Cd1 172.7(6) . 1_455
N7 C45 C46 123.5(9) . .
N7 C45 H45 118.2 . .
C46 C45 H45 118.2 . .
C47 C46 C45 118.6(9) . .
C47 C46 H46 120.7 . .
C45 C46 H46 120.7 . .
C46 C47 C48 118.0(8) . .
C46 C47 C50 122.5(8) . .
C48 C47 C50 119.6(8) . .
C47 C48 C49 119.5(8) . .
C47 C48 H48 120.3 . .
C49 C48 H48 120.3 . .
N7 C49 C48 122.8(8) . .
N7 C49 H49 118.6 . .
C48 C49 H49 118.6 . .
N8 C50 C51 123.5(8) . .
N8 C50 C47 115.5(8) . .
C51 C50 C47 121.0(8) . .
C50 C51 C52 120.3(8) . .
C50 C51 H51 119.9 . .
C52 C51 H51 119.9 . .
C51 C52 C53 116.5(8) . .
C51 C52 C60 122.1(8) . .
C53 C52 C60 121.4(7) . .
C54 C53 C52 119.4(8) . .
C54 C53 H53 120.3 . .
C52 C53 H53 120.3 . .
N8 C54 C53 122.3(8) . .
N8 C54 C57 116.3(8) . .
C53 C54 C57 121.5(8) . .
N9 C55 C56 125.9(10) . .
N9 C55 H55 117.1 . .
C56 C55 H55 117.1 . .
C57 C56 C55 118.0(9) . .
C57 C56 H56 121.0 . .
C55 C56 H56 121.0 . .
C58 C57 C56 116.1(9) . .
C58 C57 C54 120.9(9) . .
C56 C57 C54 122.9(8) . .
C57 C58 C59 119.3(9) . .
C57 C58 H58 120.4 . .
C59 C58 H58 120.4 . .
N9 C59 C58 124.5(10) . .
N9 C59 H59 117.7 . .
C58 C59 H59 117.7 . .
C65 C60 C61 117.6(8) . .
C65 C60 C52 121.9(8) . .
C61 C60 C52 120.5(8) . .
C60 C61 C62 120.9(8) . .
C60 C61 H61 119.6 . .
C62 C61 H61 119.6 . .
C63 C62 C61 121.3(8) . .
C63 C62 H62 119.4 . .
C61 C62 H62 119.4 . .
C62 C63 C64 118.1(8) . .
C62 C63 C66 121.1(8) . .
C64 C63 C66 120.8(8) . .
C65 C64 C63 120.0(8) . .
C65 C64 H64 120.0 . .
C63 C64 H64 120.0 . .
C60 C65 C64 122.2(8) . .
C60 C65 H65 118.9 . .
C64 C65 H65 118.9 . .
O6 C66 O5 122.5(8) . .
O6 C66 C63 118.6(8) . .
O5 C66 C63 118.9(8) . .
N10 C67 C68 123.1(8) . .
N10 C67 H67 118.5 . .
C68 C67 H67 118.5 . .
C69 C68 C67 120.5(8) . .
C69 C68 H68 119.7 . .
C67 C68 H68 119.7 . .
C68 C69 C70 114.9(8) . .
C68 C69 C72 124.2(8) . .
C70 C69 C72 120.9(8) . .
C69 C70 C71 120.6(9) . .
C69 C70 H70 119.7 . .
C71 C70 H70 119.7 . .
N10 C71 C70 124.2(9) . .
N10 C71 H71 117.9 . .
C70 C71 H71 117.9 . .
N11 C72 C73 121.8(8) . .
N11 C72 C69 116.1(8) . .
C73 C72 C69 122.0(8) . .
C72 C73 C74 120.9(8) . .
C72 C73 H73 119.6 . .
C74 C73 H73 119.6 . .
C73 C74 C75 115.6(8) . .
C73 C74 C82 119.8(7) . .
C75 C74 C82 124.6(8) . .
C76 C75 C74 121.4(8) . .
C76 C75 H75 119.3 . .
C74 C75 H75 119.3 . .
N11 C76 C75 122.2(8) . .
N11 C76 C79 114.1(7) . .
C75 C76 C79 123.7(8) . .
N12 C77 C78 123.1(10) . .
N12 C77 H77 118.5 . .
C78 C77 H77 118.5 . .
C77 C78 C79 120.5(9) . .
C77 C78 H78 119.7 . .
C79 C78 H78 119.7 . .
C78 C79 C80 117.7(8) . .
C78 C79 C76 120.4(8) . .
C80 C79 C76 121.7(8) . .
C79 C80 C81 117.9(9) . .
C79 C80 H80 121.1 . .
C81 C80 H80 121.1 . .
N12 C81 C80 124.2(10) . .
N12 C81 H81 117.9 . .
C80 C81 H81 117.9 . .
C87 C82 C83 116.1(8) . .
C87 C82 C74 124.3(8) . .
C83 C82 C74 119.5(8) . .
C82 C83 C84 122.4(8) . .
C82 C83 H83 118.8 . .
C84 C83 H83 118.8 . .
C85 C84 C83 120.6(9) . .
C85 C84 H84 119.7 . .
C83 C84 H84 119.7 . .
C86 C85 C84 117.5(9) . .
C86 C85 C88 122.1(8) . .
C84 C85 C88 120.3(8) . .
C85 C86 C87 120.6(9) . .
C85 C86 H86 119.7 . .
C87 C86 H86 119.7 . .
C82 C87 C86 122.4(8) . .
C82 C87 H87 118.8 . .
C86 C87 H87 118.8 . .
O8 C88 O7 120.1(8) . .
O8 C88 C85 121.3(8) . .
O7 C88 C85 118.5(8) . .

loop_
_geom_bond_atom_site_label_1
_geom_bond_atom_site_label_2
_geom_bond_distance
_geom_bond_site_symmetry_2
Cd1 N1 2.300(7) .
Cd1 N4 2.300(6) .
Cd1 O4 2.306(6) 1_655
Cd1 O1 2.331(5) 1_565
Cd1 O2 2.397(6) 1_565
Cd1 O3 2.429(6) 1_655
Cd1 C22 2.690(8) 1_565
Cd1 C44 2.694(10) 1_655
Cd2 N7 2.280(7) 1_565
Cd2 N10 2.284(7) 1_455
Cd2 O6 2.290(5) .
Cd2 O7 2.292(6) .
Cd2 O8 2.393(6) .
Cd2 O5 2.395(6) .
N1 C1 1.318(9) .
N1 C5 1.319(10) .
N2 C10 1.337(9) .
N2 C6 1.356(9) .
N3 C11 1.311(11) .
N3 C15 1.325(11) .
N4 C23 1.332(9) .
N4 C27 1.337(9) .
N5 C28 1.337(9) .
N5 C32 1.338(9) .
N6 C33 1.321(10) .
N6 C37 1.365(10) .
N7 C45 1.323(10) .
N7 C49 1.330(10) .
N7 Cd2 2.280(7) 1_545
N8 C50 1.324(10) .
N8 C54 1.348(9) .
N9 C55 1.292(11) .
N9 C59 1.293(11) .
N10 C71 1.296(10) .
N10 C67 1.312(10) .
N10 Cd2 2.284(7) 1_655
N11 C76 1.336(9) .
N11 C72 1.350(9) .
N12 C81 1.336(12) .
N12 C77 1.347(11) .
O1 C22 1.243(10) .
O1 Cd1 2.331(5) 1_545
O2 C22 1.267(9) .
O2 Cd1 2.397(6) 1_545
O3 C44 1.252(10) .
O3 Cd1 2.429(6) 1_455
O4 C44 1.239(10) .
O4 Cd1 2.306(6) 1_455
O5 C66 1.262(9) .
O6 C66 1.251(9) .
O7 C88 1.264(9) .
O8 C88 1.242(9) .
C1 C2 1.382(9) .
C1 H1 0.9300 .
C2 C3 1.405(10) .
C2 H2 0.9300 .
C3 C4 1.379(10) .
C3 C6 1.481(10) .
C4 C5 1.391(10) .
C4 H4 0.9300 .
C5 H5 0.9300 .
C6 C7 1.405(10) .
C7 C8 1.408(9) .
C7 H7 0.9300 .
C8 C9 1.381(10) .
C8 C16 1.477(9) .
C9 C10 1.379(10) .
C9 H9 0.9300 .
C10 C13 1.494(10) .
C11 C12 1.375(10) .
C11 H11 0.9300 .
C12 C13 1.352(10) .
C12 H12 0.9300 .
C13 C14 1.365(11) .
C14 C15 1.387(11) .
C14 H14 0.9300 .
C15 H15 0.9300 .
C16 C17 1.397(10) .
C16 C21 1.401(9) .
C17 C18 1.388(10) .
C17 H17 0.9300 .
C18 C19 1.370(9) .
C18 H18 0.9300 .
C19 C20 1.362(10) .
C19 C22 1.488(10) .
C20 C21 1.393(10) .
C20 H20 0.9300 .
C21 H21 0.9300 .
C22 Cd1 2.690(8) 1_545
C23 C24 1.364(11) .
C23 H23 0.9300 .
C24 C25 1.376(10) .
C24 H24 0.9300 .
C25 C26 1.377(10) .
C25 C28 1.498(10) .
C26 C27 1.379(10) .
C26 H26 0.9300 .
C27 H27 0.9300 .
C28 C29 1.395(10) .
C29 C30 1.380(10) .
C29 H29 0.9300 .
C30 C31 1.383(10) .
C30 C38 1.503(10) .
C31 C32 1.382(10) .
C31 H31 0.9300 .
C32 C35 1.497(10) .
C33 C34 1.380(10) .
C33 H33 0.9300 .
C34 C35 1.376(10) .
C34 H34 0.9300 .
C35 C36 1.389(10) .
C36 C37 1.361(10) .
C36 H36 0.9300 .
C37 H37 0.9300 .
C38 C43 1.371(10) .
C38 C39 1.381(11) .
C39 C40 1.371(10) .
C39 H39 0.9300 .
C40 C41 1.387(10) .
C40 H40 0.9300 .
C41 C42 1.392(11) .
C41 C44 1.509(11) .
C42 C43 1.386(11) .
C42 H42 0.9300 .
C43 H43 0.9300 .
C44 Cd1 2.694(10) 1_455
C45 C46 1.390(11) .
C45 H45 0.9300 .
C46 C47 1.381(11) .
C46 H46 0.9300 .
C47 C48 1.381(10) .
C47 C50 1.507(11) .
C48 C49 1.383(10) .
C48 H48 0.9300 .
C49 H49 0.9300 .
C50 C51 1.374(11) .
C51 C52 1.392(10) .
C51 H51 0.9300 .
C52 C53 1.402(10) .
C52 C60 1.509(10) .
C53 C54 1.401(10) .
C53 H53 0.9300 .
C54 C57 1.487(11) .
C55 C56 1.391(12) .
C55 H55 0.9300 .
C56 C57 1.387(11) .
C56 H56 0.9300 .
C57 C58 1.378(11) .
C58 C59 1.395(11) .
C58 H58 0.9300 .
C59 H59 0.9300 .
C60 C65 1.363(10) .
C60 C61 1.371(10) .
C61 C62 1.376(10) .
C61 H61 0.9300 .
C62 C63 1.364(10) .
C62 H62 0.9300 .
C63 C64 1.381(10) .
C63 C66 1.497(10) .
C64 C65 1.372(10) .
C64 H64 0.9300 .
C65 H65 0.9300 .
C67 C68 1.398(11) .
C67 H67 0.9300 .
C68 C69 1.372(10) .
C68 H68 0.9300 .
C69 C70 1.372(11) .
C69 C72 1.478(10) .
C70 C71 1.383(11) .
C70 H70 0.9300 .
C71 H71 0.9300 .
C72 C73 1.381(10) .
C73 C74 1.386(10) .
C73 H73 0.9300 .
C74 C75 1.395(10) .
C74 C82 1.456(10) .
C75 C76 1.364(10) .
C75 H75 0.9300 .
C76 C79 1.478(10) .
C77 C78 1.377(11) .
C77 H77 0.9300 .
C78 C79 1.387(11) .
C78 H78 0.9300 .
C79 C80 1.391(11) .
C80 C81 1.414(11) .
C80 H80 0.9300 .
C81 H81 0.9300 .
C82 C87 1.362(10) .
C82 C83 1.373(10) .
C83 C84 1.388(11) .
C83 H83 0.9300 .
C84 C85 1.376(11) .
C84 H84 0.9300 .
C85 C86 1.372(11) .
C85 C88 1.478(11) .
C86 C87 1.396(11) .
C86 H86 0.9300 .
C87 H87 0.9300 .

loop_
_geom_torsion_atom_site_label_1
_geom_torsion_atom_site_label_2
_geom_torsion_atom_site_label_3
_geom_torsion_atom_site_label_4
_geom_torsion
_geom_torsion_site_symmetry_1
_geom_torsion_site_symmetry_2
_geom_torsion_site_symmetry_3
_geom_torsion_site_symmetry_4
N4 Cd1 N1 C1 -54.7(7) . . . .
O4 Cd1 N1 C1 87.9(7) 1_655 . . .
O1 Cd1 N1 C1 -156.0(6) 1_565 . . .
O2 Cd1 N1 C1 172.7(7) 1_565 . . .
O3 Cd1 N1 C1 35.2(7) 1_655 . . .
C22 Cd1 N1 C1 -178.9(6) 1_565 . . .
C44 Cd1 N1 C1 61.1(7) 1_655 . . .
N4 Cd1 N1 C5 130.8(7) . . . .
O4 Cd1 N1 C5 -86.6(7) 1_655 . . .
O1 Cd1 N1 C5 29.6(9) 1_565 . . .
O2 Cd1 N1 C5 -1.8(7) 1_565 . . .
O3 Cd1 N1 C5 -139.3(7) 1_655 . . .
C22 Cd1 N1 C5 6.7(8) 1_565 . . .
C44 Cd1 N1 C5 -113.3(7) 1_655 . . .
N1 Cd1 N4 C23 83.5(6) . . . .
O4 Cd1 N4 C23 -44.6(7) 1_655 . . .
O1 Cd1 N4 C23 -135.7(6) 1_565 . . .
O2 Cd1 N4 C23 -177.7(6) 1_565 . . .
O3 Cd1 N4 C23 -7.8(6) 1_655 . . .
C22 Cd1 N4 C23 -150.1(6) 1_565 . . .
C44 Cd1 N4 C23 -22.3(7) 1_655 . . .
N1 Cd1 N4 C27 -102.2(6) . . . .
O4 Cd1 N4 C27 129.7(6) 1_655 . . .
O1 Cd1 N4 C27 38.7(6) 1_565 . . .
O2 Cd1 N4 C27 -3.4(8) 1_565 . . .
O3 Cd1 N4 C27 166.6(6) 1_655 . . .
C22 Cd1 N4 C27 24.3(7) 1_565 . . .
C44 Cd1 N4 C27 152.1(6) 1_655 . . .
N7 Cd2 O5 C66 -169.0(5) 1_565 . . .
N10 Cd2 O5 C66 94.8(5) 1_455 . . .
O6 Cd2 O5 C66 1.7(5) . . . .
O7 Cd2 O5 C66 -73.8(5) . . . .
O8 Cd2 O5 C66 -24.5(14) . . . .
N7 Cd2 O6 C66 15.5(8) 1_565 . . .
N10 Cd2 O6 C66 -96.3(5) 1_455 . . .
O7 Cd2 O6 C66 119.0(5) . . . .
O8 Cd2 O6 C66 172.7(5) . . . .
O5 Cd2 O6 C66 -1.7(5) . . . .
N7 Cd2 O7 C88 -97.2(5) 1_565 . . .
N10 Cd2 O7 C88 8.0(7) 1_455 . . .
O6 Cd2 O7 C88 115.2(5) . . . .
O8 Cd2 O7 C88 -0.4(5) . . . .
O5 Cd2 O7 C88 168.8(5) . . . .
N7 Cd2 O8 C88 89.7(5) 1_565 . . .
N10 Cd2 O8 C88 -174.6(5) 1_455 . . .
O6 Cd2 O8 C88 -77.9(5) . . . .
O7 Cd2 O8 C88 0.4(5) . . . .
O5 Cd2 O8 C88 -54.5(13) . . . .
C5 N1 C1 C2 -3.4(13) . . . .
Cd1 N1 C1 C2 -178.1(6) . . . .
N1 C1 C2 C3 4.2(13) . . . .
C1 C2 C3 C4 -3.3(12) . . . .
C1 C2 C3 C6 178.0(7) . . . .
C2 C3 C4 C5 2.0(12) . . . .
C6 C3 C4 C5 -179.3(8) . . . .
C1 N1 C5 C4 1.9(14) . . . .
Cd1 N1 C5 C4 176.7(7) . . . .
C3 C4 C5 N1 -1.3(14) . . . .
C10 N2 C6 C7 0.3(12) . . . .
C10 N2 C6 C3 -174.8(7) . . . .
C4 C3 C6 N2 16.5(11) . . . .
C2 C3 C6 N2 -164.9(7) . . . .
C4 C3 C6 C7 -158.6(8) . . . .
C2 C3 C6 C7 20.0(13) . . . .
N2 C6 C7 C8 -1.8(13) . . . .
C3 C6 C7 C8 172.8(7) . . . .
C6 C7 C8 C9 0.6(12) . . . .
C6 C7 C8 C16 -179.1(7) . . . .
C7 C8 C9 C10 1.9(12) . . . .
C16 C8 C9 C10 -178.3(8) . . . .
C6 N2 C10 C9 2.5(12) . . . .
C6 N2 C10 C13 179.6(7) . . . .
C8 C9 C10 N2 -3.7(14) . . . .
C8 C9 C10 C13 179.3(8) . . . .
C15 N3 C11 C12 -3.1(13) . . . .
N3 C11 C12 C13 5.0(13) . . . .
C11 C12 C13 C14 -3.8(12) . . . .
C11 C12 C13 C10 179.7(7) . . . .
N2 C10 C13 C12 -137.9(8) . . . .
C9 C10 C13 C12 39.2(12) . . . .
N2 C10 C13 C14 45.8(11) . . . .
C9 C10 C13 C14 -137.1(9) . . . .
C12 C13 C14 C15 1.5(13) . . . .
C10 C13 C14 C15 178.0(8) . . . .
C11 N3 C15 C14 0.5(15) . . . .
C13 C14 C15 N3 0.2(16) . . . .
C9 C8 C16 C17 -156.8(8) . . . .
C7 C8 C16 C17 22.9(12) . . . .
C9 C8 C16 C21 22.3(12) . . . .
C7 C8 C16 C21 -157.9(8) . . . .
C21 C16 C17 C18 2.2(13) . . . .
C8 C16 C17 C18 -178.6(8) . . . .
C16 C17 C18 C19 -0.7(15) . . . .
C17 C18 C19 C20 -2.3(14) . . . .
C17 C18 C19 C22 175.5(9) . . . .
C18 C19 C20 C21 4.1(13) . . . .
C22 C19 C20 C21 -173.7(8) . . . .
C19 C20 C21 C16 -2.7(14) . . . .
C17 C16 C21 C20 -0.5(13) . . . .
C8 C16 C21 C20 -179.7(8) . . . .
Cd1 O1 C22 O2 15.4(9) 1_545 . . .
Cd1 O1 C22 C19 -159.9(7) 1_545 . . .
Cd1 O2 C22 O1 -14.9(9) 1_545 . . .
Cd1 O2 C22 C19 160.5(7) 1_545 . . .
C20 C19 C22 O1 170.4(8) . . . .
C18 C19 C22 O1 -7.3(13) . . . .
C20 C19 C22 O2 -5.0(13) . . . .
C18 C19 C22 O2 177.3(8) . . . .
C20 C19 C22 Cd1 84(2) . . . 1_545
C18 C19 C22 Cd1 -93(2) . . . 1_545
C27 N4 C23 C24 1.4(13) . . . .
Cd1 N4 C23 C24 176.2(7) . . . .
N4 C23 C24 C25 -2.0(14) . . . .
C23 C24 C25 C26 0.8(13) . . . .
C23 C24 C25 C28 -176.6(8) . . . .
C24 C25 C26 C27 0.7(12) . . . .
C28 C25 C26 C27 178.1(7) . . . .
C23 N4 C27 C26 0.3(12) . . . .
Cd1 N4 C27 C26 -174.3(6) . . . .
C25 C26 C27 N4 -1.4(13) . . . .
C32 N5 C28 C29 -0.4(11) . . . .
C32 N5 C28 C25 179.6(7) . . . .
C24 C25 C28 N5 11.1(11) . . . .
C26 C25 C28 N5 -166.2(7) . . . .
C24 C25 C28 C29 -168.9(8) . . . .
C26 C25 C28 C29 13.8(12) . . . .
N5 C28 C29 C30 1.5(12) . . . .
C25 C28 C29 C30 -178.5(7) . . . .
C28 C29 C30 C31 -1.2(11) . . . .
C28 C29 C30 C38 179.4(7) . . . .
C29 C30 C31 C32 -0.1(11) . . . .
C38 C30 C31 C32 179.4(7) . . . .
C28 N5 C32 C31 -0.9(12) . . . .
C28 N5 C32 C35 -178.8(7) . . . .
C30 C31 C32 N5 1.2(12) . . . .
C30 C31 C32 C35 178.9(7) . . . .
C37 N6 C33 C34 1.0(14) . . . .
N6 C33 C34 C35 -1.4(15) . . . .
C33 C34 C35 C36 0.1(12) . . . .
C33 C34 C35 C32 -178.3(8) . . . .
N5 C32 C35 C34 160.5(7) . . . .
C31 C32 C35 C34 -17.4(12) . . . .
N5 C32 C35 C36 -17.8(11) . . . .
C31 C32 C35 C36 164.2(8) . . . .
C34 C35 C36 C37 1.4(12) . . . .
C32 C35 C36 C37 179.9(7) . . . .
C35 C36 C37 N6 -1.9(14) . . . .
C33 N6 C37 C36 0.7(13) . . . .
C29 C30 C38 C43 -30.3(11) . . . .
C31 C30 C38 C43 150.3(8) . . . .
C29 C30 C38 C39 146.2(8) . . . .
C31 C30 C38 C39 -33.3(12) . . . .
C43 C38 C39 C40 5.0(14) . . . .
C30 C38 C39 C40 -171.5(8) . . . .
C38 C39 C40 C41 -3.2(14) . . . .
C39 C40 C41 C42 -1.4(13) . . . .
C39 C40 C41 C44 172.7(8) . . . .
C40 C41 C42 C43 4.1(13) . . . .
C44 C41 C42 C43 -170.1(7) . . . .
C39 C38 C43 C42 -2.2(13) . . . .
C30 C38 C43 C42 174.3(7) . . . .
C41 C42 C43 C38 -2.4(13) . . . .
Cd1 O4 C44 O3 -4.2(10) 1_455 . . .
Cd1 O4 C44 C41 172.0(6) 1_455 . . .
Cd1 O3 C44 O4 4.0(9) 1_455 . . .
Cd1 O3 C44 C41 -172.3(7) 1_455 . . .
C40 C41 C44 O4 -174.7(8) . . . .
C42 C41 C44 O4 -0.8(12) . . . .
C40 C41 C44 O3 1.7(13) . . . .
C42 C41 C44 O3 175.7(8) . . . .
C40 C41 C44 Cd1 -107(5) . . . 1_455
C42 C41 C44 Cd1 67(6) . . . 1_455
C49 N7 C45 C46 -0.5(16) . . . .
Cd2 N7 C45 C46 174.6(8) 1_545 . . .
N7 C45 C46 C47 -0.8(17) . . . .
C45 C46 C47 C48 0.4(15) . . . .
C45 C46 C47 C50 -177.9(9) . . . .
C46 C47 C48 C49 1.2(14) . . . .
C50 C47 C48 C49 179.6(8) . . . .
C45 N7 C49 C48 2.2(14) . . . .
Cd2 N7 C49 C48 -172.7(7) 1_545 . . .
C47 C48 C49 N7 -2.6(15) . . . .
C54 N8 C50 C51 2.6(14) . . . .
C54 N8 C50 C47 -179.7(7) . . . .
C46 C47 C50 N8 -172.4(9) . . . .
C48 C47 C50 N8 9.3(13) . . . .
C46 C47 C50 C51 5.5(14) . . . .
C48 C47 C50 C51 -172.8(9) . . . .
N8 C50 C51 C52 -6.2(15) . . . .
C47 C50 C51 C52 176.1(8) . . . .
C50 C51 C52 C53 4.4(13) . . . .
C50 C51 C52 C60 -175.0(9) . . . .
C51 C52 C53 C54 0.4(13) . . . .
C60 C52 C53 C54 179.8(8) . . . .
C50 N8 C54 C53 2.6(13) . . . .
C50 N8 C54 C57 -178.7(8) . . . .
C52 C53 C54 N8 -4.0(14) . . . .
C52 C53 C54 C57 177.3(8) . . . .
C59 N9 C55 C56 -3.0(18) . . . .
N9 C55 C56 C57 -1.7(19) . . . .
C55 C56 C57 C58 5.1(15) . . . .
C55 C56 C57 C54 -176.1(9) . . . .
N8 C54 C57 C58 -1.2(13) . . . .
C53 C54 C57 C58 177.6(9) . . . .
N8 C54 C57 C56 180.0(9) . . . .
C53 C54 C57 C56 -1.2(14) . . . .
C56 C57 C58 C59 -4.0(15) . . . .
C54 C57 C58 C59 177.1(9) . . . .
C55 N9 C59 C58 4.3(17) . . . .
C57 C58 C59 N9 -0.8(17) . . . .
C51 C52 C60 C65 17.1(14) . . . .
C53 C52 C60 C65 -162.2(9) . . . .
C51 C52 C60 C61 -165.2(9) . . . .
C53 C52 C60 C61 15.5(14) . . . .
C65 C60 C61 C62 -1.1(15) . . . .
C52 C60 C61 C62 -178.9(9) . . . .
C60 C61 C62 C63 2.1(16) . . . .
C61 C62 C63 C64 -2.2(15) . . . .
C61 C62 C63 C66 -179.9(9) . . . .
C62 C63 C64 C65 1.4(15) . . . .
C66 C63 C64 C65 179.0(9) . . . .
C61 C60 C65 C64 0.2(16) . . . .
C52 C60 C65 C64 178.0(9) . . . .
C63 C64 C65 C60 -0.4(17) . . . .
Cd2 O6 C66 O5 3.1(9) . . . .
Cd2 O6 C66 C63 -179.4(7) . . . .
Cd2 O5 C66 O6 -3.0(9) . . . .
Cd2 O5 C66 C63 179.6(7) . . . .
C62 C63 C66 O6 163.8(9) . . . .
C64 C63 C66 O6 -13.7(13) . . . .
C62 C63 C66 O5 -18.6(13) . . . .
C64 C63 C66 O5 163.8(9) . . . .
C71 N10 C67 C68 -1.8(13) . . . .
Cd2 N10 C67 C68 178.8(6) 1_655 . . .
N10 C67 C68 C69 -1.1(13) . . . .
C67 C68 C69 C70 2.4(12) . . . .
C67 C68 C69 C72 -178.0(8) . . . .
C68 C69 C70 C71 -1.0(13) . . . .
C72 C69 C70 C71 179.3(8) . . . .
C67 N10 C71 C70 3.4(14) . . . .
Cd2 N10 C71 C70 -177.3(7) 1_655 . . .
C69 C70 C71 N10 -2.0(16) . . . .
C76 N11 C72 C73 -2.1(11) . . . .
C76 N11 C72 C69 177.6(7) . . . .
C68 C69 C72 N11 -175.3(8) . . . .
C70 C69 C72 N11 4.3(12) . . . .
C68 C69 C72 C73 4.5(13) . . . .
C70 C69 C72 C73 -175.9(8) . . . .
N11 C72 C73 C74 -1.2(12) . . . .
C69 C72 C73 C74 179.1(7) . . . .
C72 C73 C74 C75 2.2(12) . . . .
C72 C73 C74 C82 -179.3(7) . . . .
C73 C74 C75 C76 0.0(12) . . . .
C82 C74 C75 C76 -178.5(8) . . . .
C72 N11 C76 C75 4.4(12) . . . .
C72 N11 C76 C79 -174.3(7) . . . .
C74 C75 C76 N11 -3.4(13) . . . .
C74 C75 C76 C79 175.2(7) . . . .
C81 N12 C77 C78 1.8(14) . . . .
N12 C77 C78 C79 -1.6(14) . . . .
C77 C78 C79 C80 0.4(12) . . . .
C77 C78 C79 C76 175.2(8) . . . .
N11 C76 C79 C78 -33.5(11) . . . .
C75 C76 C79 C78 147.8(8) . . . .
N11 C76 C79 C80 141.1(8) . . . .
C75 C76 C79 C80 -37.7(12) . . . .
C78 C79 C80 C81 0.3(12) . . . .
C76 C79 C80 C81 -174.4(7) . . . .
C77 N12 C81 C80 -1.0(14) . . . .
C79 C80 C81 N12 0.0(13) . . . .
C73 C74 C82 C87 -161.2(8) . . . .
C75 C74 C82 C87 17.1(13) . . . .
C73 C74 C82 C83 18.0(12) . . . .
C75 C74 C82 C83 -163.6(8) . . . .
C87 C82 C83 C84 6.8(14) . . . .
C74 C82 C83 C84 -172.5(8) . . . .
C82 C83 C84 C85 -3.5(15) . . . .
C83 C84 C85 C86 -1.2(14) . . . .
C83 C84 C85 C88 177.2(8) . . . .
C84 C85 C86 C87 2.2(13) . . . .
C88 C85 C86 C87 -176.2(8) . . . .
C83 C82 C87 C86 -5.8(13) . . . .
C74 C82 C87 C86 173.5(8) . . . .
C85 C86 C87 C82 1.4(14) . . . .
Cd2 O8 C88 O7 -0.7(8) . . . .
Cd2 O8 C88 C85 -177.3(7) . . . .
Cd2 O7 C88 O8 0.7(9) . . . .
Cd2 O7 C88 C85 177.4(6) . . . .
C86 C85 C88 O8 -24.9(13) . . . .
C84 C85 C88 O8 156.7(9) . . . .
C86 C85 C88 O7 158.5(8) . . . .
C84 C85 C88 O7 -19.9(12) . . . .
